data_4101266
loop_
_publ_author_name
'Chandler, Brett D'
'Cramb, David T'
'Shimizu, George K H'

_publ_section_title
;
 Microporous metal-organic frameworks formed in a stepwise manner from
 luminescent building blocks.
;
_journal_issue 32
_journal_name_full 'Journal of the American Chemical Society'
_journal_page_first 10403
_journal_page_last 10412
_journal_paper_doi 10.1021/ja060666e
_journal_volume 128
_journal_year 2006
_chemical_formula_moiety '(C30 H18 Ba2 Dy1 N6 O24 S6 1+)n,n(Cl1 1-),10.48n(H2 O1)  '
_chemical_formula_sum 'C30 H18 Ba2 Cl Dy N6 O34.48 S6'
_chemical_formula_weight 1679.22
_chemical_name_common
;            
catena-(tris(m5-4,4'-Disulfo-2,2'-bipyridine N,N'-dioxide)-hexa-aqua-di-
barium-dysprosium chloride clathrate hydrate)
;
_chemical_name_systematic
;
catena-(tris(m5-4,4'-Disulfo-2,2'-bipyridine N,N'-dioxide)-hexa-aqua-di-
barium-dysprosium chloride clathrate hydrate)
;
_space_group_IT_number 14
_symmetry_cell_setting monoclinic
_symmetry_Int_Tables_number 14
_symmetry_space_group_name_Hall '-P 2ybc'
_symmetry_space_group_name_H-M 'P 1 21/c 1'
_atom_sites_solution_hydrogens geom
_atom_sites_solution_primary direct
_atom_sites_solution_secondary difmap
_audit_creation_method SHELXL-97
_cell_angle_alpha 90.000(5)
_cell_angle_beta 98.168(5)
_cell_angle_gamma 90.000(5)
_cell_formula_units_Z 4
_cell_length_a 24.627(5)
_cell_length_b 22.651(5)
_cell_length_c 10.547(5)
_cell_measurement_reflns_used 22447
_cell_measurement_temperature 173(2)
_cell_measurement_theta_max 27.485
_cell_measurement_theta_min 2.91
_cell_volume 5824(3)
_computing_cell_refinement 'HKL Scalepack (Otwinowski & Minor 1997)'
_computing_data_collection 'Collect (Nonius BV, 1997-2000)'
_computing_data_reduction 'HKL Denzo and Scalepack (Otwinowski & Minor 19'
_computing_structure_refinement 'SHELXL-97 (Sheldrick, 1997)'
_computing_structure_solution 'SHELXS-97 (Sheldrick, 1990)'
_diffrn_ambient_temperature 173(2)
_diffrn_detector_area_resol_mean 9
_diffrn_measured_fraction_theta_full 0.997
_diffrn_measured_fraction_theta_max 0.997
_diffrn_measurement_device_type KappaCCD
_diffrn_measurement_method 'CCD rotation images, thick slices'
_diffrn_radiation_monochromator graphite
_diffrn_radiation_probe x-ray
_diffrn_radiation_type MoK\a
_diffrn_radiation_wavelength 0.71069
_diffrn_reflns_av_R_equivalents 0.0465
_diffrn_reflns_av_sigmaI/netI 0.0569
_diffrn_reflns_limit_h_max 31
_diffrn_reflns_limit_h_min -31
_diffrn_reflns_limit_k_max 29
_diffrn_reflns_limit_k_min -29
_diffrn_reflns_limit_l_max 11
_diffrn_reflns_limit_l_min -13
_diffrn_reflns_number 41595
_diffrn_reflns_theta_full 27.48
_diffrn_reflns_theta_max 27.48
_diffrn_reflns_theta_min 2.98
_diffrn_source 'fine-focus sealed tube'
_exptl_absorpt_coefficient_mu 2.964
_exptl_absorpt_correction_T_max 0.7763
_exptl_absorpt_correction_T_min 0.6648
_exptl_absorpt_correction_type none
_exptl_crystal_colour White
_exptl_crystal_density_diffrn 1.915
_exptl_crystal_density_method 'not measured'
_exptl_crystal_description Block
_exptl_crystal_F_000 3227.4
_exptl_crystal_size_max 0.15
_exptl_crystal_size_mid 0.13
_exptl_crystal_size_min 0.09
_refine_diff_density_max 1.600
_refine_diff_density_min -1.155
_refine_diff_density_rms 0.165
_refine_ls_extinction_method none
_refine_ls_goodness_of_fit_ref 1.006
_refine_ls_hydrogen_treatment constr
_refine_ls_matrix_type full
_refine_ls_number_parameters 724
_refine_ls_number_reflns 13321
_refine_ls_number_restraints 0
_refine_ls_restrained_S_all 1.006
_refine_ls_R_factor_all 0.0650
_refine_ls_R_factor_gt 0.0379
_refine_ls_shift/su_max 0.006
_refine_ls_shift/su_mean 0.000
_refine_ls_structure_factor_coef Fsqd
_refine_ls_weighting_details 'calc w=1/[\s^2^(Fo^2^)+(0.0643P)^2^+2.6675P] where P=(Fo^2^+2Fc^2^)/3'
_refine_ls_weighting_scheme calc
_refine_ls_wR_factor_gt 0.0972
_refine_ls_wR_factor_ref 0.1109
_reflns_number_gt 9807
_reflns_number_total 13321
_reflns_threshold_expression >2sigma(I)
_cod_data_source_file ja060666esi20060127_083356.cif
_cod_data_source_block import
_cod_original_sg_symbol_H-M 'P 21/c'
_cod_database_code 4101266

loop_
_symmetry_equiv_pos_as_xyz
'x, y, z'
'-x, y+1/2, -z+1/2'
'-x, -y, -z'
'x, -y-1/2, z-1/2'

loop_
_atom_site_label
_atom_site_type_symbol
_atom_site_fract_x
_atom_site_fract_y
_atom_site_fract_z
_atom_site_U_iso_or_equiv
_atom_site_adp_type
_atom_site_occupancy
_atom_site_symmetry_multiplicity
_atom_site_calc_flag
_atom_site_refinement_flags
_atom_site_disorder_assembly
_atom_site_disorder_group
C1 C 0.2078(2) 1.0973(2) -0.1524(5) 0.0334(12) Uani 1 1 d . . .
H1 H 0.2461 1.0962 -0.1556 0.040 Uiso 1 1 calc R . .
C2 C 0.1770(2) 1.1439(2) -0.2072(5) 0.0336(12) Uani 1 1 d . . .
H2 H 0.1940 1.1750 -0.2475 0.040 Uiso 1 1 calc R . .
C3 C 0.12126(19) 1.1449(2) -0.2030(5) 0.0255(10) Uani 1 1 d . . .
C4 C 0.09737(19) 1.0993(2) -0.1446(5) 0.0258(10) Uani 1 1 d . . .
H4 H 0.0589 1.0992 -0.1434 0.031 Uiso 1 1 calc R . .
C5 C 0.12904(19) 1.0539(2) -0.0879(4) 0.0240(10) Uani 1 1 d . . .
C6 C 0.1063(2) 1.00276(19) -0.0254(5) 0.0253(10) Uani 1 1 d . . .
C7 C 0.0664(2) 0.9664(2) -0.0899(5) 0.0267(10) Uani 1 1 d . . .
H7 H 0.0535 0.9728 -0.1780 0.032 Uiso 1 1 calc R . .
C8 C 0.04539(19) 0.9198(2) -0.0234(5) 0.0259(10) Uani 1 1 d . . .
C9 C 0.0646(2) 0.9111(2) 0.1042(5) 0.0306(11) Uani 1 1 d . . .
H9 H 0.0504 0.8799 0.1500 0.037 Uiso 1 1 calc R . .
C10 C 0.1048(2) 0.9482(2) 0.1653(5) 0.0306(11) Uani 1 1 d . . .
H10 H 0.1185 0.9419 0.2531 0.037 Uiso 1 1 calc R . .
C11 C 0.2186(2) 0.8870(2) -0.1157(5) 0.0281(11) Uani 1 1 d . . .
H11 H 0.2308 0.9176 -0.1664 0.034 Uiso 1 1 calc R . .
C12 C 0.1815(2) 0.8457(2) -0.1718(5) 0.0288(11) Uani 1 1 d . . .
H12 H 0.1676 0.8481 -0.2604 0.035 Uiso 1 1 calc R . .
C13 C 0.16474(18) 0.8006(2) -0.0972(5) 0.0252(10) Uani 1 1 d . . .
C14 C 0.18429(19) 0.7989(2) 0.0327(5) 0.0249(10) Uani 1 1 d . . .
H14 H 0.1725 0.7687 0.0852 0.030 Uiso 1 1 calc R . .
C15 C 0.22126(18) 0.84168(19) 0.0856(4) 0.0218(9) Uani 1 1 d . . .
C16 C 0.25013(18) 0.83586(19) 0.2177(4) 0.0217(9) Uani 1 1 d . . .
C17 C 0.28081(18) 0.78593(19) 0.2529(4) 0.0225(10) Uani 1 1 d . . .
H17 H 0.2810 0.7541 0.1942 0.027 Uiso 1 1 calc R . .
C18 C 0.31115(19) 0.78220(19) 0.3726(4) 0.0231(10) Uani 1 1 d . . .
C19 C 0.3084(2) 0.8278(2) 0.4598(5) 0.0291(11) Uani 1 1 d . . .
H19 H 0.3285 0.8256 0.5436 0.035 Uiso 1 1 calc R . .
C20 C 0.2765(2) 0.8760(2) 0.4232(5) 0.0290(11) Uani 1 1 d . . .
H20 H 0.2737 0.9069 0.4828 0.035 Uiso 1 1 calc R . .
C21 C 0.3724(2) 0.9654(2) -0.0552(5) 0.0272(10) Uani 1 1 d . . .
H21 H 0.3418 0.9699 -0.1202 0.033 Uiso 1 1 calc R . .
C22 C 0.4148(2) 0.9296(2) -0.0757(5) 0.0286(11) Uani 1 1 d . . .
H22 H 0.4139 0.9097 -0.1552 0.034 Uiso 1 1 calc R . .
C23 C 0.4595(2) 0.92212(19) 0.0202(5) 0.0251(10) Uani 1 1 d . . .
C24 C 0.45989(19) 0.9522(2) 0.1347(5) 0.0251(10) Uani 1 1 d . . .
H24 H 0.4902 0.9483 0.2007 0.030 Uiso 1 1 calc R . .
C25 C 0.41611(18) 0.98777(19) 0.1524(5) 0.0226(10) Uani 1 1 d . . .
C26 C 0.41580(19) 1.0199(2) 0.2738(5) 0.0241(10) Uani 1 1 d . . .
C27 C 0.4580(2) 1.0573(2) 0.3216(5) 0.0267(10) Uani 1 1 d . . .
H27 H 0.4860 1.0662 0.2712 0.032 Uiso 1 1 calc R . .
C28 C 0.4600(2) 1.0817(2) 0.4417(5) 0.0294(11) Uani 1 1 d . . .
C29 C 0.4192(2) 1.0677(2) 0.5148(5) 0.0371(13) Uani 1 1 d . . .
H29 H 0.4200 1.0837 0.5983 0.045 Uiso 1 1 calc R . .
C30 C 0.3776(2) 1.0305(2) 0.4650(5) 0.0340(12) Uani 1 1 d . . .
H30 H 0.3497 1.0206 0.5149 0.041 Uiso 1 1 calc R . .
N1 N 0.18390(16) 1.05366(16) -0.0946(4) 0.0243(8) Uani 1 1 d . . .
N2 N 0.12475(15) 0.99314(16) 0.1014(4) 0.0225(8) Uani 1 1 d . . .
N3 N 0.23753(15) 0.88429(16) 0.0098(4) 0.0219(8) Uani 1 1 d . . .
N4 N 0.24916(16) 0.88009(16) 0.3038(4) 0.0237(8) Uani 1 1 d . . .
N5 N 0.37369(15) 0.99457(16) 0.0573(4) 0.0233(8) Uani 1 1 d . . .
N6 N 0.37573(16) 1.00755(17) 0.3462(4) 0.0259(9) Uani 1 1 d . . .
O1 O 0.21432(13) 1.00933(14) -0.0438(3) 0.0270(7) Uani 1 1 d . . .
O2 O 0.16227(13) 1.02874(14) 0.1629(3) 0.0263(7) Uani 1 1 d . . .
O3 O 0.27625(13) 0.92161(13) 0.0612(3) 0.0243(7) Uani 1 1 d . . .
O4 O 0.21983(13) 0.92869(13) 0.2706(3) 0.0252(7) Uani 1 1 d . . .
O5 O 0.33396(13) 1.03270(14) 0.0722(3) 0.0276(7) Uani 1 1 d . . .
O6 O 0.33602(13) 0.97106(14) 0.3018(3) 0.0288(7) Uani 1 1 d . . .
O7 O 0.02556(16) 1.1867(2) -0.2880(5) 0.0574(12) Uani 1 1 d . . .
O8 O 0.10294(16) 1.22161(16) -0.3835(4) 0.0409(9) Uani 1 1 d . . .
O9 O 0.0916(2) 1.25224(16) -0.1704(4) 0.0506(11) Uani 1 1 d . . .
O10 O -0.05295(15) 0.91089(16) -0.1407(4) 0.0414(9) Uani 1 1 d . . .
O11 O 0.01784(16) 0.85389(17) -0.2181(4) 0.0430(10) Uani 1 1 d . . .
O12 O -0.01413(16) 0.82710(15) -0.0177(4) 0.0388(9) Uani 1 1 d . A .
O13 O 0.07706(15) 0.74306(18) -0.0819(4) 0.0442(10) Uani 1 1 d . A .
O14 O 0.10133(15) 0.75907(17) -0.2940(3) 0.0380(9) Uani 1 1 d . . .
O15 O 0.15252(16) 0.69009(16) -0.1494(4) 0.0453(10) Uani 1 1 d . . .
O16 O 0.32757(14) 0.68038(15) 0.4795(4) 0.0373(9) Uani 1 1 d . . .
O17 O 0.36488(15) 0.69806(15) 0.2824(3) 0.0328(8) Uani 1 1 d . . .
O18 O 0.40609(14) 0.74462(15) 0.4776(4) 0.0332(8) Uani 1 1 d . . .
O19 O 0.51652(16) 0.83344(16) 0.1128(4) 0.0433(10) Uani 1 1 d . . .
O20 O 0.50164(17) 0.84529(18) -0.1167(4) 0.0490(10) Uani 1 1 d . . .
O21 O 0.56338(15) 0.91007(16) 0.0140(4) 0.0427(10) Uani 1 1 d . . .
O22 O 0.5502(2) 1.0912(2) 0.5921(5) 0.0695(14) Uani 1 1 d . . .
O23 O 0.5429(2) 1.1421(2) 0.3946(4) 0.0659(14) Uani 1 1 d . . .
O24 O 0.4925(2) 1.1759(2) 0.5638(6) 0.092(2) Uani 1 1 d . . .
O101 O 0.39239(16) 0.84096(16) 0.2129(4) 0.0408(9) Uani 1 1 d . . .
O102 O 0.25122(17) 1.05306(17) 0.3725(4) 0.0452(10) Uani 1 1 d . . .
O103 O 0.25538(15) 1.11126(15) 0.1350(4) 0.0411(9) Uani 1 1 d . . .
O104 O 0.0797(4) 0.6182(3) 0.0055(8) 0.105(4) Uani 0.889(18) 1 d P A 1
O105 O 0.0382(16) 0.5964(15) 0.006(4) 0.046(15) Uani 0.111(18) 1 d P A 2
O106 O -0.0718(3) 0.6054(3) 0.0667(7) 0.107(4) Uani 0.898(18) 1 d P A .
O107 O 0.5804(3) 0.7368(5) 0.2516(14) 0.236(10) Uani 0.94(2) 1 d P . .
O201 O 0.1560(3) 0.1632(3) 0.1456(6) 0.0990(12) Uiso 1 1 d . . .
O202 O 0.3467(3) 0.1653(3) 0.0735(6) 0.0990(12) Uiso 1 1 d . . .
O203 O 0.1289(4) 0.5076(4) 0.1031(9) 0.0990(12) Uiso 0.704(13) 1 d P . .
O204 O 0.1864(4) 0.1590(4) 0.4257(10) 0.0990(12) Uiso 0.662(12) 1 d P . .
O205 O 0.3476(4) 1.1028(4) 0.7541(10) 0.0990(12) Uiso 0.626(12) 1 d P . .
O206 O 0.6255(8) 0.7283(9) 0.027(2) 0.0990(12) Uiso 0.335(12) 1 d P . .
O207 O -0.0104(9) 0.5220(9) -0.109(2) 0.0990(12) Uiso 0.315(11) 1 d P . .
S1 S 0.08197(5) 1.20663(5) -0.26621(12) 0.0309(3) Uani 1 1 d . . .
S2 S -0.00570(5) 0.87330(5) -0.10790(12) 0.0269(3) Uani 1 1 d . . .
S3 S 0.11997(5) 0.74294(5) -0.16133(12) 0.0268(3) Uani 1 1 d . . .
S4 S 0.35609(5) 0.72072(5) 0.40708(11) 0.0230(2) Uani 1 1 d . . .
S5 S 0.51512(5) 0.87337(5) 0.00574(12) 0.0267(3) Uani 1 1 d . . .
S6 S 0.51576(6) 1.12833(6) 0.50179(13) 0.0367(3) Uani 1 1 d . . .
Cl1 Cl 0.26328(9) 0.99567(8) 0.64532(17) 0.0661(5) Uani 1 1 d . . .
Ba1 Ba 0.002966(12) 0.710073(13) 0.06288(3) 0.02926(9) Uani 1 1 d . . .
Ba2 Ba 0.465612(13) 0.749639(13) 0.23311(3) 0.03064(9) Uani 1 1 d . . .
Dy1 Dy 0.256969(9) 1.007437(9) 0.16906(2) 0.02247(7) Uani 1 1 d . . .

loop_
_atom_site_aniso_label
_atom_site_aniso_U_11
_atom_site_aniso_U_22
_atom_site_aniso_U_33
_atom_site_aniso_U_23
_atom_site_aniso_U_13
_atom_site_aniso_U_12
C1 0.023(3) 0.042(3) 0.036(3) 0.009(2) 0.006(2) 0.002(2)
C2 0.033(3) 0.029(3) 0.039(3) 0.011(2) 0.007(2) 0.000(2)
C3 0.028(3) 0.023(2) 0.026(3) 0.006(2) 0.004(2) 0.007(2)
C4 0.020(2) 0.028(2) 0.028(3) 0.000(2) 0.000(2) 0.0035(19)
C5 0.024(2) 0.022(2) 0.026(2) -0.0006(19) 0.004(2) 0.0004(19)
C6 0.025(2) 0.023(2) 0.027(3) 0.007(2) 0.003(2) 0.0029(19)
C7 0.029(3) 0.026(2) 0.024(2) 0.001(2) 0.000(2) -0.001(2)
C8 0.022(2) 0.023(2) 0.033(3) -0.004(2) 0.004(2) -0.0018(19)
C9 0.029(3) 0.032(3) 0.031(3) 0.007(2) 0.003(2) -0.003(2)
C10 0.029(3) 0.035(3) 0.027(3) 0.006(2) 0.003(2) 0.001(2)
C11 0.039(3) 0.024(2) 0.021(2) 0.005(2) 0.004(2) 0.001(2)
C12 0.032(3) 0.032(3) 0.021(2) 0.002(2) 0.000(2) 0.002(2)
C13 0.019(2) 0.029(2) 0.028(3) 0.000(2) 0.000(2) 0.0039(19)
C14 0.021(2) 0.029(2) 0.025(2) 0.000(2) 0.002(2) -0.0004(19)
C15 0.019(2) 0.022(2) 0.023(2) 0.0000(19) -0.0018(18) 0.0033(18)
C16 0.022(2) 0.023(2) 0.020(2) 0.0024(19) 0.0015(19) 0.0003(19)
C17 0.022(2) 0.022(2) 0.023(2) -0.0010(19) 0.0006(19) -0.0008(18)
C18 0.022(2) 0.022(2) 0.024(2) 0.0004(19) -0.0026(19) -0.0024(18)
C19 0.032(3) 0.032(3) 0.022(2) 0.002(2) -0.001(2) 0.002(2)
C20 0.035(3) 0.026(2) 0.025(3) -0.004(2) -0.001(2) 0.001(2)
C21 0.028(3) 0.029(3) 0.024(2) -0.002(2) -0.001(2) -0.006(2)
C22 0.031(3) 0.029(3) 0.026(3) -0.004(2) 0.002(2) -0.010(2)
C23 0.030(3) 0.020(2) 0.026(3) -0.0003(19) 0.006(2) -0.0081(19)
C24 0.023(2) 0.028(2) 0.023(2) 0.000(2) 0.001(2) -0.004(2)
C25 0.021(2) 0.020(2) 0.025(2) 0.0021(19) 0.0008(19) -0.0062(18)
C26 0.022(2) 0.025(2) 0.025(2) -0.0025(19) 0.001(2) -0.0014(19)
C27 0.026(2) 0.030(3) 0.024(2) 0.002(2) 0.002(2) -0.003(2)
C28 0.029(3) 0.030(3) 0.027(3) -0.003(2) -0.004(2) -0.003(2)
C29 0.038(3) 0.047(3) 0.026(3) -0.011(2) 0.002(2) -0.004(2)
C30 0.029(3) 0.049(3) 0.024(3) -0.004(2) 0.005(2) -0.004(2)
N1 0.024(2) 0.024(2) 0.025(2) 0.0054(17) 0.0039(17) 0.0068(16)
N2 0.0195(19) 0.0221(19) 0.025(2) 0.0034(16) -0.0002(16) 0.0015(16)
N3 0.0209(19) 0.0217(19) 0.023(2) 0.0011(16) 0.0013(16) -0.0009(16)
N4 0.024(2) 0.022(2) 0.025(2) 0.0043(16) 0.0018(17) 0.0011(16)
N5 0.0186(19) 0.022(2) 0.029(2) -0.0002(17) 0.0024(17) -0.0035(15)
N6 0.020(2) 0.028(2) 0.029(2) -0.0007(17) 0.0000(17) -0.0043(16)
O1 0.0273(18) 0.0256(17) 0.0264(18) 0.0040(14) -0.0021(14) 0.0114(14)
O2 0.0229(17) 0.0265(17) 0.0286(18) -0.0038(14) 0.0005(14) 0.0023(14)
O3 0.0228(17) 0.0203(16) 0.0287(18) -0.0016(13) -0.0001(14) -0.0024(13)
O4 0.0256(17) 0.0197(16) 0.0305(18) 0.0036(14) 0.0052(15) 0.0046(13)
O5 0.0235(17) 0.0264(17) 0.0329(19) 0.0040(15) 0.0041(15) 0.0012(14)
O6 0.0228(17) 0.0311(18) 0.0308(19) 0.0018(15) -0.0022(14) -0.0076(14)
O7 0.034(2) 0.065(3) 0.070(3) 0.035(2) -0.001(2) 0.006(2)
O8 0.052(2) 0.042(2) 0.030(2) 0.0125(17) 0.0097(18) 0.0088(18)
O9 0.077(3) 0.035(2) 0.039(2) -0.0049(18) 0.007(2) 0.017(2)
O10 0.031(2) 0.035(2) 0.055(3) -0.0040(18) -0.0032(18) 0.0035(16)
O11 0.046(2) 0.043(2) 0.042(2) -0.0191(18) 0.0131(19) -0.0059(18)
O12 0.042(2) 0.0287(19) 0.046(2) 0.0018(17) 0.0071(18) -0.0066(16)
O13 0.027(2) 0.075(3) 0.032(2) -0.0083(19) 0.0099(17) -0.0164(19)
O14 0.034(2) 0.056(2) 0.0225(19) -0.0053(17) -0.0014(16) 0.0012(17)
O15 0.044(2) 0.032(2) 0.058(3) -0.0043(19) -0.002(2) 0.0065(17)
O16 0.032(2) 0.035(2) 0.045(2) 0.0202(17) 0.0048(17) -0.0018(16)
O17 0.039(2) 0.0289(18) 0.0306(19) 0.0004(15) 0.0041(16) 0.0062(15)
O18 0.0263(19) 0.0320(19) 0.038(2) 0.0016(16) -0.0082(16) -0.0020(15)
O19 0.048(2) 0.035(2) 0.051(2) 0.0181(18) 0.020(2) 0.0078(18)
O20 0.053(3) 0.049(2) 0.045(2) -0.020(2) 0.007(2) 0.004(2)
O21 0.033(2) 0.033(2) 0.064(3) 0.0032(19) 0.0146(19) -0.0060(16)
O22 0.065(3) 0.068(3) 0.064(3) 0.013(3) -0.030(3) -0.016(3)
O23 0.085(3) 0.077(3) 0.035(2) 0.000(2) 0.007(2) -0.050(3)
O24 0.062(3) 0.061(3) 0.149(6) -0.064(4) 0.001(3) -0.011(3)
O101 0.045(2) 0.034(2) 0.043(2) -0.0032(17) 0.0041(18) -0.0067(17)
O102 0.055(3) 0.043(2) 0.037(2) -0.0096(18) 0.0019(19) 0.0065(19)
O103 0.040(2) 0.0250(19) 0.058(3) 0.0015(17) 0.0068(19) -0.0013(16)
O104 0.128(9) 0.070(5) 0.122(6) 0.014(4) 0.031(5) 0.038(5)
O105 0.03(2) 0.025(19) 0.09(3) -0.010(18) 0.03(2) -0.006(15)
O106 0.134(7) 0.106(6) 0.074(5) 0.002(4) -0.011(4) -0.040(5)
O107 0.062(6) 0.305(16) 0.349(19) 0.247(14) 0.052(8) 0.044(7)
S1 0.0354(7) 0.0293(6) 0.0276(7) 0.0082(5) 0.0030(6) 0.0095(5)
S2 0.0257(6) 0.0226(6) 0.0323(7) -0.0045(5) 0.0040(5) -0.0019(5)
S3 0.0208(6) 0.0357(7) 0.0231(6) -0.0048(5) 0.0004(5) -0.0027(5)
S4 0.0219(6) 0.0221(6) 0.0241(6) 0.0049(5) -0.0002(5) -0.0003(5)
S5 0.0295(6) 0.0224(6) 0.0294(7) -0.0010(5) 0.0087(5) -0.0035(5)
S6 0.0441(8) 0.0329(7) 0.0302(7) -0.0047(6) -0.0046(6) -0.0139(6)
Cl1 0.0878(14) 0.0709(12) 0.0425(9) -0.0013(8) 0.0189(9) 0.0034(10)
Ba1 0.02769(16) 0.03338(17) 0.02646(16) 0.00573(12) 0.00294(12) -0.00058(12)
Ba2 0.03203(17) 0.02834(16) 0.03066(17) 0.00568(12) 0.00137(13) -0.00449(12)
Dy1 0.01953(12) 0.01973(12) 0.02733(13) 0.00077(9) 0.00056(9) 0.00101(8)

loop_
_atom_type_symbol
_atom_type_description
_atom_type_scat_dispersion_real
_atom_type_scat_dispersion_imag
_atom_type_scat_source
C C 0.0033 0.0016 'International Tables Vol C Tables 4.2.6.8 and 6.1.1.4'
H H 0.0000 0.0000 'International Tables Vol C Tables 4.2.6.8 and 6.1.1.4'
N N 0.0061 0.0033 'International Tables Vol C Tables 4.2.6.8 and 6.1.1.4'
O O 0.0106 0.0060 'International Tables Vol C Tables 4.2.6.8 and 6.1.1.4'
S S 0.1246 0.1234 'International Tables Vol C Tables 4.2.6.8 and 6.1.1.4'
Cl Cl 0.1484 0.1585 'International Tables Vol C Tables 4.2.6.8 and 6.1.1.4'
Ba Ba -0.3244 2.2819 'International Tables Vol C Tables 4.2.6.8 and 6.1.1.4'
Dy Dy -0.1892 4.4098 'International Tables Vol C Tables 4.2.6.8 and 6.1.1.4'

loop_
_geom_angle_atom_site_label_1
_geom_angle_atom_site_label_2
_geom_angle_atom_site_label_3
_geom_angle
_geom_angle_site_symmetry_1
_geom_angle_site_symmetry_3
N1 C1 C2 120.3(5) . .
N1 C1 H1 119.8 . .
C2 C1 H1 119.8 . .
C1 C2 C3 119.3(5) . .
C1 C2 H2 120.3 . .
C3 C2 H2 120.3 . .
C4 C3 C2 119.5(4) . .
C4 C3 S1 120.9(4) . .
C2 C3 S1 119.5(4) . .
C5 C4 C3 120.2(4) . .
C5 C4 H4 119.9 . .
C3 C4 H4 119.9 . .
N1 C5 C4 119.1(4) . .
N1 C5 C6 117.4(4) . .
C4 C5 C6 123.4(4) . .
N2 C6 C7 120.0(4) . .
N2 C6 C5 117.7(4) . .
C7 C6 C5 122.3(4) . .
C6 C7 C8 119.2(4) . .
C6 C7 H7 120.4 . .
C8 C7 H7 120.4 . .
C9 C8 C7 119.8(4) . .
C9 C8 S2 121.6(4) . .
C7 C8 S2 118.6(4) . .
C8 C9 C10 119.4(5) . .
C8 C9 H9 120.3 . .
C10 C9 H9 120.3 . .
N2 C10 C9 120.8(5) . .
N2 C10 H10 119.6 . .
C9 C10 H10 119.6 . .
N3 C11 C12 120.5(4) . .
N3 C11 H11 119.7 . .
C12 C11 H11 119.7 . .
C11 C12 C13 119.2(5) . .
C11 C12 H12 120.4 . .
C13 C12 H12 120.4 . .
C12 C13 C14 119.5(4) . .
C12 C13 S3 122.9(4) . .
C14 C13 S3 117.6(4) . .
C13 C14 C15 119.4(4) . .
C13 C14 H14 120.3 . .
C15 C14 H14 120.3 . .
N3 C15 C14 119.6(4) . .
N3 C15 C16 118.6(4) . .
C14 C15 C16 121.0(4) . .
N4 C16 C17 119.1(4) . .
N4 C16 C15 120.9(4) . .
C17 C16 C15 119.9(4) . .
C18 C17 C16 120.1(4) . .
C18 C17 H17 119.9 . .
C16 C17 H17 119.9 . .
C17 C18 C19 119.4(4) . .
C17 C18 S4 118.4(3) . .
C19 C18 S4 122.1(4) . .
C20 C19 C18 119.0(5) . .
C20 C19 H19 120.5 . .
C18 C19 H19 120.5 . .
N4 C20 C19 120.7(4) . .
N4 C20 H20 119.6 . .
C19 C20 H20 119.6 . .
N5 C21 C22 120.4(5) . .
N5 C21 H21 119.8 . .
C22 C21 H21 119.8 . .
C21 C22 C23 120.0(5) . .
C21 C22 H22 120.0 . .
C23 C22 H22 120.0 . .
C24 C23 C22 118.7(4) . .
C24 C23 S5 117.9(4) . .
C22 C23 S5 123.4(4) . .
C25 C24 C23 119.8(4) . .
C25 C24 H24 120.1 . .
C23 C24 H24 120.1 . .
N5 C25 C24 120.2(4) . .
N5 C25 C26 119.4(4) . .
C24 C25 C26 120.5(4) . .
N6 C26 C27 119.4(4) . .
N6 C26 C25 118.7(4) . .
C27 C26 C25 121.6(4) . .
C28 C27 C26 120.6(5) . .
C28 C27 H27 119.7 . .
C26 C27 H27 119.7 . .
C27 C28 C29 119.1(5) . .
C27 C28 S6 119.4(4) . .
C29 C28 S6 121.4(4) . .
C30 C29 C28 119.2(5) . .
C30 C29 H29 120.4 . .
C28 C29 H29 120.4 . .
N6 C30 C29 121.1(5) . .
N6 C30 H30 119.4 . .
C29 C30 H30 119.4 . .
O1 N1 C1 119.0(4) . .
O1 N1 C5 119.5(4) . .
C1 N1 C5 121.5(4) . .
O2 N2 C10 119.5(4) . .
O2 N2 C6 119.6(4) . .
C10 N2 C6 120.9(4) . .
O3 N3 C11 120.1(4) . .
O3 N3 C15 118.0(4) . .
C11 N3 C15 121.8(4) . .
O4 N4 C20 118.9(4) . .
O4 N4 C16 119.6(4) . .
C20 N4 C16 121.5(4) . .
O5 N5 C25 119.3(4) . .
O5 N5 C21 119.6(4) . .
C25 N5 C21 121.0(4) . .
O6 N6 C30 119.8(4) . .
O6 N6 C26 119.5(4) . .
C30 N6 C26 120.6(4) . .
N1 O1 Dy1 123.7(3) . .
N2 O2 Dy1 120.3(2) . .
N3 O3 Dy1 122.9(2) . .
N4 O4 Dy1 121.2(2) . .
N5 O5 Dy1 123.1(2) . .
N6 O6 Dy1 119.8(3) . .
S1 O7 Ba1 101.0(2) . 2_554
S1 O8 Ba1 97.7(2) . 2_554
S1 O9 Ba1 115.5(3) . 3_575
S2 O11 Ba1 146.2(2) . 4_575
S2 O12 Ba1 148.7(2) . .
S3 O13 Ba1 163.4(3) . .
S3 O14 Ba1 136.3(2) . 4_575
S4 O17 Ba2 105.34(18) . .
S4 O18 Ba2 141.1(2) . 4_576
S4 O18 Ba2 93.08(18) . .
Ba2 O18 Ba2 122.06(12) 4_576 .
S5 O19 Ba2 148.2(3) . .
S5 O20 Ba2 151.8(3) . 4_575
S6 O23 Ba2 124.4(3) . 2_655
S6 O24 Ba2 132.7(3) . 3_676
O9 S1 O8 112.9(3) . .
O9 S1 O7 113.1(3) . .
O8 S1 O7 112.9(3) . .
O9 S1 C3 106.0(2) . .
O8 S1 C3 105.3(2) . .
O7 S1 C3 105.9(2) . .
O9 S1 Ba1 128.84(18) . 2_554
O8 S1 Ba1 58.15(17) . 2_554
O7 S1 Ba1 55.14(18) . 2_554
C3 S1 Ba1 125.19(17) . 2_554
O11 S2 O10 112.9(3) . .
O11 S2 O12 114.9(2) . .
O10 S2 O12 113.4(2) . .
O11 S2 C8 104.4(2) . .
O10 S2 C8 105.0(2) . .
O12 S2 C8 104.9(2) . .
O15 S3 O13 113.4(3) . .
O15 S3 O14 112.9(2) . .
O13 S3 O14 113.7(2) . .
O15 S3 C13 105.7(2) . .
O13 S3 C13 104.1(2) . .
O14 S3 C13 105.9(2) . .
O16 S4 O18 114.1(2) . .
O16 S4 O17 113.8(2) . .
O18 S4 O17 111.7(2) . .
O16 S4 C18 105.6(2) . .
O18 S4 C18 105.7(2) . .
O17 S4 C18 105.0(2) . .
O16 S4 Ba2 149.46(16) . .
O18 S4 Ba2 62.73(16) . .
O17 S4 Ba2 51.23(15) . .
C18 S4 Ba2 104.28(16) . .
O20 S5 O21 113.1(3) . .
O20 S5 O19 113.8(3) . .
O21 S5 O19 112.7(2) . .
O20 S5 C23 105.6(2) . .
O21 S5 C23 105.9(2) . .
O19 S5 C23 104.7(2) . .
O24 S6 O23 117.6(4) . .
O24 S6 O22 111.9(4) . .
O23 S6 O22 110.6(3) . .
O24 S6 C28 105.8(3) . .
O23 S6 C28 105.8(3) . .
O22 S6 C28 103.8(3) . .
O13 Ba1 O11 128.49(12) . 4_576
O13 Ba1 O14 67.69(11) . 4_576
O11 Ba1 O14 70.52(12) 4_576 4_576
O13 Ba1 O12 69.12(12) . .
O11 Ba1 O12 139.71(12) 4_576 .
O14 Ba1 O12 90.51(11) 4_576 .
O13 Ba1 O105 82.9(8) . .
O11 Ba1 O105 71.5(9) 4_576 .
O14 Ba1 O105 94.3(9) 4_576 .
O12 Ba1 O105 147.3(9) . .
O13 Ba1 O9 144.16(13) . 3_575
O11 Ba1 O9 80.83(12) 4_576 3_575
O14 Ba1 O9 114.12(12) 4_576 3_575
O12 Ba1 O9 75.04(11) . 3_575
O105 Ba1 O9 130.6(8) . 3_575
O13 Ba1 O104 64.2(2) . .
O11 Ba1 O104 77.48(18) 4_576 .
O14 Ba1 O104 75.6(2) 4_576 .
O12 Ba1 O104 133.1(2) . .
O105 Ba1 O104 22.7(7) . .
O9 Ba1 O104 151.5(2) 3_575 .
O13 Ba1 O7 64.45(12) . 2_544
O11 Ba1 O7 136.99(13) 4_576 2_544
O14 Ba1 O7 130.98(11) 4_576 2_544
O12 Ba1 O7 82.30(12) . 2_544
O105 Ba1 O7 70.2(9) . 2_544
O9 Ba1 O7 110.58(12) 3_575 2_544
O104 Ba1 O7 74.85(19) . 2_544
O13 Ba1 O106 134.76(17) . .
O11 Ba1 O106 64.87(16) 4_576 .
O14 Ba1 O106 133.25(16) 4_576 .
O12 Ba1 O106 133.27(18) . .
O105 Ba1 O106 59.2(8) . .
O9 Ba1 O106 72.26(19) 3_575 .
O104 Ba1 O106 81.8(3) . .
O7 Ba1 O106 79.04(16) 2_544 .
O13 Ba1 O8 102.69(12) . 2_544
O11 Ba1 O8 125.68(11) 4_576 2_544
O14 Ba1 O8 159.81(11) 4_576 2_544
O12 Ba1 O8 69.32(11) . 2_544
O105 Ba1 O8 102.2(9) . 2_544
O9 Ba1 O8 62.71(11) 3_575 2_544
O104 Ba1 O8 117.3(2) . 2_544
O7 Ba1 O8 47.89(10) 2_544 2_544
O106 Ba1 O8 66.35(16) . 2_544
O13 Ba1 S1 82.20(9) . 2_544
O11 Ba1 S1 137.75(9) 4_576 2_544
O14 Ba1 S1 149.35(8) 4_576 2_544
O12 Ba1 S1 72.85(8) . 2_544
O105 Ba1 S1 87.3(9) . 2_544
O9 Ba1 S1 86.82(9) 3_575 2_544
O104 Ba1 S1 96.90(18) . 2_544
O7 Ba1 S1 23.89(8) 2_544 2_544
O106 Ba1 S1 72.89(13) . 2_544
O8 Ba1 S1 24.12(7) 2_544 2_544
O19 Ba2 O101 77.03(11) . .
O19 Ba2 O20 133.74(12) . 4_576
O101 Ba2 O20 142.60(12) . 4_576
O19 Ba2 O23 113.47(14) . 2_645
O101 Ba2 O23 128.51(12) . 2_645
O20 Ba2 O23 65.70(13) 4_576 2_645
O19 Ba2 O24 77.89(17) . 3_676
O101 Ba2 O24 76.79(14) . 3_676
O20 Ba2 O24 88.66(17) 4_576 3_676
O23 Ba2 O24 153.13(15) 2_645 3_676
O19 Ba2 O107 64.89(19) . .
O101 Ba2 O107 136.6(3) . .
O20 Ba2 O107 68.93(19) 4_576 .
O23 Ba2 O107 87.1(3) 2_645 .
O24 Ba2 O107 75.7(4) 3_676 .
O19 Ba2 O17 148.17(11) . .
O101 Ba2 O17 75.12(10) . .
O20 Ba2 O17 78.01(11) 4_576 .
O23 Ba2 O17 73.84(13) 2_645 .
O24 Ba2 O17 109.99(15) 3_676 .
O107 Ba2 O17 146.43(19) . .
O19 Ba2 O18 74.72(12) . 4_575
O101 Ba2 O18 69.54(11) . 4_575
O20 Ba2 O18 130.95(11) 4_576 4_575
O23 Ba2 O18 65.96(11) 2_645 4_575
O24 Ba2 O18 140.34(15) 3_676 4_575
O107 Ba2 O18 116.2(3) . 4_575
O17 Ba2 O18 81.31(10) . 4_575
O19 Ba2 O18 135.65(10) . .
O101 Ba2 O18 73.27(10) . .
O20 Ba2 O18 69.40(11) 4_576 .
O23 Ba2 O18 110.75(12) 2_645 .
O24 Ba2 O18 63.85(15) 3_676 .
O107 Ba2 O18 121.3(3) . .
O17 Ba2 O18 46.98(9) . .
O18 Ba2 O18 122.28(12) 4_575 .
O19 Ba2 S4 144.82(8) . .
O101 Ba2 S4 68.71(8) . .
O20 Ba2 S4 76.28(9) 4_576 .
O23 Ba2 S4 94.52(11) 2_645 .
O24 Ba2 S4 86.57(13) 3_676 .
O107 Ba2 S4 141.0(2) . .
O17 Ba2 S4 23.43(7) . .
O18 Ba2 S4 99.77(8) 4_575 .
O18 Ba2 S4 24.20(6) . .
O4 Dy1 O3 72.98(11) . .
O4 Dy1 O1 107.62(12) . .
O3 Dy1 O1 69.05(11) . .
O4 Dy1 O5 141.19(11) . .
O3 Dy1 O5 76.02(11) . .
O1 Dy1 O5 81.86(12) . .
O4 Dy1 O2 73.75(11) . .
O3 Dy1 O2 115.02(11) . .
O1 Dy1 O2 70.41(11) . .
O5 Dy1 O2 142.13(11) . .
O4 Dy1 O6 78.83(11) . .
O3 Dy1 O6 78.01(11) . .
O1 Dy1 O6 142.15(11) . .
O5 Dy1 O6 72.34(11) . .
O2 Dy1 O6 143.67(11) . .
O4 Dy1 O103 145.70(12) . .
O3 Dy1 O103 138.58(13) . .
O1 Dy1 O103 80.89(13) . .
O5 Dy1 O103 71.97(12) . .
O2 Dy1 O103 78.45(12) . .
O6 Dy1 O103 115.21(12) . .
O4 Dy1 O102 80.93(13) . .
O3 Dy1 O102 146.58(13) . .
O1 Dy1 O102 140.65(12) . .
O5 Dy1 O102 115.91(13) . .
O2 Dy1 O102 75.81(12) . .
O6 Dy1 O102 76.73(13) . .
O103 Dy1 O102 73.01(14) . .

loop_
_geom_bond_atom_site_label_1
_geom_bond_atom_site_label_2
_geom_bond_distance
_geom_bond_site_symmetry_2
C1 N1 1.342(6) .
C1 C2 1.377(7) .
C1 H1 0.9500 .
C2 C3 1.380(7) .
C2 H2 0.9500 .
C3 C4 1.377(7) .
C3 S1 1.776(5) .
C4 C5 1.375(7) .
C4 H4 0.9500 .
C5 N1 1.363(6) .
C5 C6 1.482(6) .
C6 N2 1.367(6) .
C6 C7 1.383(7) .
C7 C8 1.405(7) .
C7 H7 0.9500 .
C8 C9 1.376(7) .
C8 S2 1.780(5) .
C9 C10 1.386(7) .
C9 H9 0.9500 .
C10 N2 1.352(6) .
C10 H10 0.9500 .
C11 N3 1.341(6) .
C11 C12 1.382(7) .
C11 H11 0.9500 .
C12 C13 1.386(7) .
C12 H12 0.9500 .
C13 C14 1.387(7) .
C13 S3 1.780(5) .
C14 C15 1.391(6) .
C14 H14 0.9500 .
C15 N3 1.349(6) .
C15 C16 1.478(6) .
C16 N4 1.354(6) .
C16 C17 1.381(6) .
C17 C18 1.375(6) .
C17 H17 0.9500 .
C18 C19 1.392(7) .
C18 S4 1.784(5) .
C19 C20 1.368(7) .
C19 H19 0.9500 .
C20 N4 1.345(6) .
C20 H20 0.9500 .
C21 N5 1.354(6) .
C21 C22 1.363(7) .
C21 H21 0.9500 .
C22 C23 1.395(7) .
C22 H22 0.9500 .
C23 C24 1.385(7) .
C23 S5 1.783(5) .
C24 C25 1.381(6) .
C24 H24 0.9500 .
C25 N5 1.351(6) .
C25 C26 1.474(7) .
C26 N6 1.359(6) .
C26 C27 1.379(7) .
C27 C28 1.376(7) .
C27 H27 0.9500 .
C28 C29 1.387(7) .
C28 S6 1.778(5) .
C29 C30 1.372(7) .
C29 H29 0.9500 .
C30 N6 1.351(6) .
C30 H30 0.9500 .
N1 O1 1.320(5) .
N2 O2 1.325(5) .
N3 O3 1.330(5) .
N4 O4 1.336(5) .
N5 O5 1.331(5) .
N6 O6 1.315(5) .
O1 Dy1 2.340(3) .
O2 Dy1 2.373(3) .
O3 Dy1 2.335(3) .
O4 Dy1 2.333(3) .
O5 Dy1 2.348(3) .
O6 Dy1 2.378(3) .
O7 S1 1.448(4) .
O7 Ba1 2.933(5) 2_554
O8 S1 1.447(4) .
O8 Ba1 3.008(4) 2_554
O9 S1 1.441(4) .
O9 Ba1 2.861(4) 3_575
O10 S2 1.444(4) .
O11 S2 1.440(4) .
O11 Ba1 2.707(4) 4_575
O12 S2 1.448(4) .
O12 Ba1 2.797(4) .
O13 S3 1.438(4) .
O13 Ba1 2.648(4) .
O14 S3 1.456(4) .
O14 Ba1 2.756(4) 4_575
O15 S3 1.436(4) .
O16 S4 1.437(3) .
O17 S4 1.456(4) .
O17 Ba2 2.856(4) .
O18 S4 1.450(4) .
O18 Ba2 2.882(4) 4_576
O18 Ba2 3.144(4) .
O19 S5 1.444(4) .
O19 Ba2 2.690(4) .
O20 S5 1.435(4) .
O20 Ba2 2.742(4) 4_575
O21 S5 1.443(4) .
O22 S6 1.450(5) .
O23 S6 1.428(4) .
O23 Ba2 2.776(5) 2_655
O24 S6 1.423(5) .
O24 Ba2 2.805(5) 3_676
O101 Ba2 2.733(4) .
O102 Dy1 2.404(4) .
O103 Dy1 2.378(3) .
O104 Ba1 2.932(7) .
O105 Ba1 2.81(3) .
O106 Ba1 3.005(7) .
O107 Ba2 2.822(8) .
S1 Ba1 3.5088(18) 2_554
S4 Ba2 3.5322(14) .
Ba1 O11 2.707(4) 4_576
Ba1 O14 2.756(4) 4_576
Ba1 O9 2.861(4) 3_575
Ba1 O7 2.933(5) 2_544
Ba1 O8 3.008(4) 2_544
Ba1 S1 3.5088(18) 2_544
Ba2 O20 2.742(4) 4_576
Ba2 O23 2.776(5) 2_645
Ba2 O24 2.805(5) 3_676
Ba2 O18 2.882(4) 4_575

loop_
_geom_torsion_atom_site_label_1
_geom_torsion_atom_site_label_2
_geom_torsion_atom_site_label_3
_geom_torsion_atom_site_label_4
_geom_torsion
_geom_torsion_site_symmetry_1
_geom_torsion_site_symmetry_4
N1 C1 C2 C3 -0.6(8) . .
C1 C2 C3 C4 -0.2(8) . .
C1 C2 C3 S1 176.8(4) . .
C2 C3 C4 C5 1.7(7) . .
S1 C3 C4 C5 -175.3(4) . .
C3 C4 C5 N1 -2.3(7) . .
C3 C4 C5 C6 -178.8(5) . .
N1 C5 C6 N2 62.8(6) . .
C4 C5 C6 N2 -120.7(5) . .
N1 C5 C6 C7 -119.1(5) . .
C4 C5 C6 C7 57.4(7) . .
N2 C6 C7 C8 0.1(7) . .
C5 C6 C7 C8 -177.9(4) . .
C6 C7 C8 C9 0.0(7) . .
C6 C7 C8 S2 -179.8(4) . .
C7 C8 C9 C10 -0.4(7) . .
S2 C8 C9 C10 179.4(4) . .
C8 C9 C10 N2 0.8(8) . .
N3 C11 C12 C13 -1.1(7) . .
C11 C12 C13 C14 1.8(7) . .
C11 C12 C13 S3 -176.6(4) . .
C12 C13 C14 C15 -1.3(7) . .
S3 C13 C14 C15 177.2(3) . .
C13 C14 C15 N3 0.1(7) . .
C13 C14 C15 C16 -169.6(4) . .
N3 C15 C16 N4 62.9(6) . .
C14 C15 C16 N4 -127.4(5) . .
N3 C15 C16 C17 -113.9(5) . .
C14 C15 C16 C17 55.8(6) . .
N4 C16 C17 C18 -1.9(7) . .
C15 C16 C17 C18 175.0(4) . .
C16 C17 C18 C19 3.2(7) . .
C16 C17 C18 S4 -173.0(4) . .
C17 C18 C19 C20 -1.4(7) . .
S4 C18 C19 C20 174.6(4) . .
C18 C19 C20 N4 -1.6(8) . .
N5 C21 C22 C23 0.9(7) . .
C21 C22 C23 C24 -0.6(7) . .
C21 C22 C23 S5 176.7(4) . .
C22 C23 C24 C25 1.1(7) . .
S5 C23 C24 C25 -176.4(3) . .
C23 C24 C25 N5 -1.8(7) . .
C23 C24 C25 C26 179.8(4) . .
N5 C25 C26 N6 63.5(6) . .
C24 C25 C26 N6 -118.1(5) . .
N5 C25 C26 C27 -123.3(5) . .
C24 C25 C26 C27 55.1(7) . .
N6 C26 C27 C28 0.4(7) . .
C25 C26 C27 C28 -172.7(5) . .
C26 C27 C28 C29 0.7(8) . .
C26 C27 C28 S6 178.6(4) . .
C27 C28 C29 C30 -0.8(8) . .
S6 C28 C29 C30 -178.6(4) . .
C28 C29 C30 N6 -0.3(8) . .
C2 C1 N1 O1 179.4(5) . .
C2 C1 N1 C5 -0.1(8) . .
C4 C5 N1 O1 -177.9(4) . .
C6 C5 N1 O1 -1.3(6) . .
C4 C5 N1 C1 1.6(7) . .
C6 C5 N1 C1 178.2(5) . .
C9 C10 N2 O2 178.5(4) . .
C9 C10 N2 C6 -0.8(7) . .
C7 C6 N2 O2 -179.0(4) . .
C5 C6 N2 O2 -0.8(6) . .
C7 C6 N2 C10 0.3(7) . .
C5 C6 N2 C10 178.4(4) . .
C12 C11 N3 O3 175.0(4) . .
C12 C11 N3 C15 -0.2(7) . .
C14 C15 N3 O3 -174.6(4) . .
C16 C15 N3 O3 -4.7(6) . .
C14 C15 N3 C11 0.7(7) . .
C16 C15 N3 C11 170.6(4) . .
C19 C20 N4 O4 -177.9(4) . .
C19 C20 N4 C16 3.0(7) . .
C17 C16 N4 O4 179.7(4) . .
C15 C16 N4 O4 2.9(6) . .
C17 C16 N4 C20 -1.3(7) . .
C15 C16 N4 C20 -178.1(4) . .
C24 C25 N5 O5 -174.6(4) . .
C26 C25 N5 O5 3.8(6) . .
C24 C25 N5 C21 2.1(6) . .
C26 C25 N5 C21 -179.5(4) . .
C22 C21 N5 O5 175.1(4) . .
C22 C21 N5 C25 -1.6(7) . .
C29 C30 N6 O6 178.6(5) . .
C29 C30 N6 C26 1.5(8) . .
C27 C26 N6 O6 -178.7(4) . .
C25 C26 N6 O6 -5.3(6) . .
C27 C26 N6 C30 -1.5(7) . .
C25 C26 N6 C30 171.8(4) . .
C1 N1 O1 Dy1 91.2(5) . .
C5 N1 O1 Dy1 -89.3(4) . .
C10 N2 O2 Dy1 90.8(4) . .
C6 N2 O2 Dy1 -90.0(4) . .
C11 N3 O3 Dy1 98.2(4) . .
C15 N3 O3 Dy1 -86.4(4) . .
C20 N4 O4 Dy1 94.3(4) . .
C16 N4 O4 Dy1 -86.7(4) . .
C25 N5 O5 Dy1 -87.6(4) . .
C21 N5 O5 Dy1 95.7(4) . .
C30 N6 O6 Dy1 96.4(5) . .
C26 N6 O6 Dy1 -86.4(4) . .
Ba1 O9 S1 O8 127.9(2) 3_575 .
Ba1 O9 S1 O7 -1.8(3) 3_575 .
Ba1 O9 S1 C3 -117.4(2) 3_575 .
Ba1 O9 S1 Ba1 61.2(3) 3_575 2_554
Ba1 O8 S1 O9 -122.6(2) 2_554 .
Ba1 O8 S1 O7 7.2(3) 2_554 .
Ba1 O8 S1 C3 122.23(19) 2_554 .
Ba1 O7 S1 O9 122.2(2) 2_554 .
Ba1 O7 S1 O8 -7.5(3) 2_554 .
Ba1 O7 S1 C3 -122.1(2) 2_554 .
C4 C3 S1 O9 98.4(5) . .
C2 C3 S1 O9 -78.5(5) . .
C4 C3 S1 O8 -141.8(4) . .
C2 C3 S1 O8 41.3(5) . .
C4 C3 S1 O7 -22.0(5) . .
C2 C3 S1 O7 161.1(4) . .
C4 C3 S1 Ba1 -80.2(4) . 2_554
C2 C3 S1 Ba1 102.8(4) . 2_554
Ba1 O11 S2 O10 -64.6(5) 4_575 .
Ba1 O11 S2 O12 67.7(5) 4_575 .
Ba1 O11 S2 C8 -178.1(4) 4_575 .
Ba1 O12 S2 O11 9.6(5) . .
Ba1 O12 S2 O10 141.6(4) . .
Ba1 O12 S2 C8 -104.4(4) . .
C9 C8 S2 O11 -126.8(4) . .
C7 C8 S2 O11 53.0(4) . .
C9 C8 S2 O10 114.2(4) . .
C7 C8 S2 O10 -66.0(4) . .
C9 C8 S2 O12 -5.6(5) . .
C7 C8 S2 O12 174.2(4) . .
Ba1 O13 S3 O15 -20.3(9) . .
Ba1 O13 S3 O14 110.5(8) . .
Ba1 O13 S3 C13 -134.7(8) . .
Ba1 O14 S3 O15 130.6(3) 4_575 .
Ba1 O14 S3 O13 -0.5(4) 4_575 .
Ba1 O14 S3 C13 -114.2(3) 4_575 .
C12 C13 S3 O15 112.4(4) . .
C14 C13 S3 O15 -66.0(4) . .
C12 C13 S3 O13 -127.8(4) . .
C14 C13 S3 O13 53.8(4) . .
C12 C13 S3 O14 -7.6(5) . .
C14 C13 S3 O14 174.0(4) . .
Ba2 O18 S4 O16 -9.8(4) 4_576 .
Ba2 O18 S4 O16 146.19(18) . .
Ba2 O18 S4 O17 -140.7(3) 4_576 .
Ba2 O18 S4 O17 15.4(2) . .
Ba2 O18 S4 C18 105.7(3) 4_576 .
Ba2 O18 S4 C18 -98.25(18) . .
Ba2 O18 S4 Ba2 -156.0(3) 4_576 .
Ba2 O17 S4 O16 -148.58(18) . .
Ba2 O17 S4 O18 -17.6(2) . .
Ba2 O17 S4 C18 96.47(19) . .
C17 C18 S4 O16 -100.6(4) . .
C19 C18 S4 O16 83.3(4) . .
C17 C18 S4 O18 138.1(4) . .
C19 C18 S4 O18 -37.9(5) . .
C17 C18 S4 O17 19.9(4) . .
C19 C18 S4 O17 -156.2(4) . .
C17 C18 S4 Ba2 72.9(4) . .
C19 C18 S4 Ba2 -103.1(4) . .
Ba2 O20 S5 O21 140.8(5) 4_575 .
Ba2 O20 S5 O19 10.5(6) 4_575 .
Ba2 O20 S5 C23 -103.8(5) 4_575 .
Ba2 O19 S5 O20 -52.3(5) . .
Ba2 O19 S5 O21 177.2(4) . .
Ba2 O19 S5 C23 62.5(5) . .
C24 C23 S5 O20 175.4(4) . .
C22 C23 S5 O20 -1.9(5) . .
C24 C23 S5 O21 -64.3(4) . .
C22 C23 S5 O21 118.4(4) . .
C24 C23 S5 O19 55.0(4) . .
C22 C23 S5 O19 -122.3(4) . .
Ba2 O24 S6 O23 -89.7(5) 3_676 .
Ba2 O24 S6 O22 39.9(6) 3_676 .
Ba2 O24 S6 C28 152.4(4) 3_676 .
Ba2 O23 S6 O24 -13.8(4) 2_655 .
Ba2 O23 S6 O22 -144.1(3) 2_655 .
Ba2 O23 S6 C28 104.1(3) 2_655 .
C27 C28 S6 O24 138.7(5) . .
C29 C28 S6 O24 -43.5(6) . .
C27 C28 S6 O23 13.2(5) . .
C29 C28 S6 O23 -168.9(5) . .
C27 C28 S6 O22 -103.3(5) . .
C29 C28 S6 O22 74.5(5) . .
S3 O13 Ba1 O11 56.7(9) . 4_576
S3 O13 Ba1 O14 94.8(9) . 4_576
S3 O13 Ba1 O12 -165.6(9) . .
S3 O13 Ba1 O105 -2.8(12) . .
S3 O13 Ba1 O9 -164.5(8) . 3_575
S3 O13 Ba1 O104 10.6(8) . .
S3 O13 Ba1 O7 -74.3(8) . 2_544
S3 O13 Ba1 O106 -34.7(9) . .
S3 O13 Ba1 O8 -103.9(8) . 2_544
S3 O13 Ba1 S1 -91.0(8) . 2_544
S2 O12 Ba1 O13 21.1(4) . .
S2 O12 Ba1 O11 146.5(4) . 4_576
S2 O12 Ba1 O14 86.9(4) . 4_576
S2 O12 Ba1 O105 -11.9(17) . .
S2 O12 Ba1 O9 -158.2(5) . 3_575
S2 O12 Ba1 O104 16.3(6) . .
S2 O12 Ba1 O7 -44.4(4) . 2_544
S2 O12 Ba1 O106 -111.4(5) . .
S2 O12 Ba1 O8 -92.2(4) . 2_544
S2 O12 Ba1 S1 -66.9(4) . 2_544
S5 O19 Ba2 O101 -56.0(4) . .
S5 O19 Ba2 O20 148.7(4) . 4_576
S5 O19 Ba2 O23 70.6(5) . 2_645
S5 O19 Ba2 O24 -135.0(5) . 3_676
S5 O19 Ba2 O107 145.2(6) . .
S5 O19 Ba2 O17 -26.5(6) . .
S5 O19 Ba2 O18 16.0(4) . 4_575
S5 O19 Ba2 O18 -104.8(4) . .
S5 O19 Ba2 S4 -69.3(5) . .
S4 O17 Ba2 O19 -100.4(3) . .
S4 O17 Ba2 O101 -70.61(18) . .
S4 O17 Ba2 O20 83.11(19) . 4_576
S4 O17 Ba2 O23 151.0(2) . 2_645
S4 O17 Ba2 O24 -1.0(2) . 3_676
S4 O17 Ba2 O107 93.2(6) . .
S4 O17 Ba2 O18 -141.63(18) . 4_575
S4 O17 Ba2 O18 10.20(13) . .
S4 O18 Ba2 O19 125.16(17) . .
Ba2 O18 Ba2 O19 -72.34(19) 4_576 .
S4 O18 Ba2 O101 75.17(16) . .
Ba2 O18 Ba2 O101 -122.33(15) 4_576 .
S4 O18 Ba2 O20 -102.60(18) . 4_576
Ba2 O18 Ba2 O20 59.90(14) 4_576 4_576
S4 O18 Ba2 O23 -50.38(19) . 2_645
Ba2 O18 Ba2 O23 112.12(15) 4_576 2_645
S4 O18 Ba2 O24 158.4(2) . 3_676
Ba2 O18 Ba2 O24 -39.12(17) 4_576 3_676
S4 O18 Ba2 O107 -149.9(3) . .
Ba2 O18 Ba2 O107 12.6(4) 4_576 .
S4 O18 Ba2 O17 -9.89(13) . .
Ba2 O18 Ba2 O17 152.61(19) 4_576 .
S4 O18 Ba2 O18 23.61(11) . 4_575
Ba2 O18 Ba2 O18 -173.89(15) 4_576 4_575
Ba2 O18 Ba2 S4 162.5(3) 4_576 .
O16 S4 Ba2 O19 -174.3(4) . .
O18 S4 Ba2 O19 -82.6(2) . .
O17 S4 Ba2 O19 115.8(2) . .
C18 S4 Ba2 O19 17.9(2) . .
O16 S4 Ba2 O101 171.8(3) . .
O18 S4 Ba2 O101 -96.51(18) . .
O17 S4 Ba2 O101 101.9(2) . .
C18 S4 Ba2 O101 4.00(18) . .
O16 S4 Ba2 O20 -21.6(3) . 4_576
O18 S4 Ba2 O20 70.11(18) . 4_576
O17 S4 Ba2 O20 -91.5(2) . 4_576
C18 S4 Ba2 O20 170.62(18) . 4_576
O16 S4 Ba2 O23 42.0(3) . 2_645
O18 S4 Ba2 O23 133.74(18) . 2_645
O17 S4 Ba2 O23 -27.85(19) . 2_645
C18 S4 Ba2 O23 -125.75(18) . 2_645
O16 S4 Ba2 O24 -111.1(4) . 3_676
O18 S4 Ba2 O24 -19.3(2) . 3_676
O17 S4 Ba2 O24 179.1(2) . 3_676
C18 S4 Ba2 O24 81.2(2) . 3_676
O16 S4 Ba2 O107 -48.9(6) . .
O18 S4 Ba2 O107 42.8(5) . .
O17 S4 Ba2 O107 -118.8(5) . .
C18 S4 Ba2 O107 143.3(5) . .
O16 S4 Ba2 O17 69.9(4) . .
O18 S4 Ba2 O17 161.6(2) . .
C18 S4 Ba2 O17 -97.9(2) . .
O16 S4 Ba2 O18 108.4(3) . 4_575
O18 S4 Ba2 O18 -159.91(10) . 4_575
O17 S4 Ba2 O18 38.51(19) . 4_575
C18 S4 Ba2 O18 -59.40(17) . 4_575
O16 S4 Ba2 O18 -91.7(4) . .
O17 S4 Ba2 O18 -161.6(2) . .
C18 S4 Ba2 O18 100.5(2) . .
N4 O4 Dy1 O3 48.1(3) . .
N4 O4 Dy1 O1 108.7(3) . .
N4 O4 Dy1 O5 9.7(4) . .
N4 O4 Dy1 O2 171.4(3) . .
N4 O4 Dy1 O6 -32.7(3) . .
N4 O4 Dy1 O103 -151.4(3) . .
N4 O4 Dy1 O102 -110.8(3) . .
N3 O3 Dy1 O4 56.3(3) . .
N3 O3 Dy1 O1 -60.8(3) . .
N3 O3 Dy1 O5 -147.3(3) . .
N3 O3 Dy1 O2 -5.9(3) . .
N3 O3 Dy1 O6 138.2(3) . .
N3 O3 Dy1 O103 -107.1(3) . .
N3 O3 Dy1 O102 96.6(4) . .
N1 O1 Dy1 O4 117.2(3) . .
N1 O1 Dy1 O3 -179.5(3) . .
N1 O1 Dy1 O5 -101.5(3) . .
N1 O1 Dy1 O2 52.4(3) . .
N1 O1 Dy1 O6 -148.3(3) . .
N1 O1 Dy1 O103 -28.5(3) . .
N1 O1 Dy1 O102 20.0(4) . .
N5 O5 Dy1 O4 3.2(4) . .
N5 O5 Dy1 O3 -34.5(3) . .
N5 O5 Dy1 O1 -104.9(3) . .
N5 O5 Dy1 O2 -147.5(3) . .
N5 O5 Dy1 O6 47.1(3) . .
N5 O5 Dy1 O103 172.1(3) . .
N5 O5 Dy1 O102 112.1(3) . .
N2 O2 Dy1 O4 -61.9(3) . .
N2 O2 Dy1 O3 0.0(3) . .
N2 O2 Dy1 O1 54.1(3) . .
N2 O2 Dy1 O5 99.5(3) . .
N2 O2 Dy1 O6 -104.4(3) . .
N2 O2 Dy1 O103 138.5(3) . .
N2 O2 Dy1 O102 -146.4(3) . .
N6 O6 Dy1 O4 -149.6(3) . .
N6 O6 Dy1 O3 135.7(3) . .
N6 O6 Dy1 O1 106.0(3) . .
N6 O6 Dy1 O5 56.7(3) . .
N6 O6 Dy1 O2 -108.1(3) . .
N6 O6 Dy1 O103 -2.7(4) . .
N6 O6 Dy1 O102 -66.4(3) . .
